data_7013363
loop_
_publ_author_name
'Bould, Jonathan'
'Kennedy, John D.'
'Ferguson, George'
'Tony Deeney, F.'
'O'Riordan, Gerald M.'
'Spalding, Trevor R.'

_publ_section_title
;
 Metallaheteroborane chemistry: Part 16.Part 15: ref. 1. Contrasting
 metal to heteroborane bonding modes in isoelectronic {MC2B9} and
 {MAs2B9} clusters. Synthesis and characterisation of
 [9-{Fe(CO)2(?5-C5H5)}-nido-7,8-C2B9H12],
 [7-{Fe(CO)2(?5-C5H5)}-nido-7,8-As2B9H10] and
 [7-{M(CO)2(?7-C7H7)}-nido-7,8-As2B9H10], where M is Mo or W
;
_journal_issue 23
_journal_name_full 'Dalton Transactions'
_journal_page_first 4557
_journal_paper_doi 10.1039/b306776a
_journal_year 2003
_chemical_compound_source 'synthesized by the authors, see text'
_chemical_formula_moiety 'C7 H15 As2 B9 Fe O2'
_chemical_formula_sum 'C7 H15 As2 B9 Fe O2'
_chemical_formula_weight 434.17
_chemical_name_systematic ?
_space_group_IT_number 14
_symmetry_cell_setting monoclinic
_symmetry_space_group_name_Hall '-P 2yn'
_symmetry_space_group_name_H-M 'P 1 21/n 1'
_atom_sites_solution_hydrogens geom
_atom_sites_solution_primary heavy
_atom_sites_solution_secondary difmap
_cell_angle_alpha 90.00
_cell_angle_beta 111.132(10)
_cell_angle_gamma 90.00
_cell_formula_units_Z 4
_cell_length_a 10.7338(9)
_cell_length_b 12.1033(11)
_cell_length_c 13.3083(17)
_cell_measurement_reflns_used 25
_cell_measurement_temperature 294(1)
_cell_measurement_theta_max 15.00
_cell_measurement_theta_min 9.45
_cell_volume 1612.7(3)
_computing_cell_refinement 'SET4 & CELDIM in CAD-4-PC Software (Enraf-Nonius, 1992)'
_computing_data_collection 'CAD-4-PC Software (Enraf-Nonius, 1992)'
_computing_data_reduction 'DATRD2 in NRCVAX96 (Gabe et al., 1989)'
_computing_molecular_graphics 'NRCVAX96, ORTEP (Johnson, 1976), PLATON (Spek, 1998)'
_computing_publication_material 'NRCVAX96, SHELXL97  and WordPerfect macro PREP8 (Ferguson, 1998)'
_computing_structure_refinement 'NRCVAX96 and SHELXL97 (Sheldrick, 1997)'
_computing_structure_solution 'NRCVAX96 via Patterson heavy-atom method'
_diffrn_ambient_temperature 294(1)
_diffrn_measured_fraction_theta_full 0.999
_diffrn_measured_fraction_theta_max 0.999
_diffrn_measurement_device 'Enraf-Nonius CAD-4'
_diffrn_measurement_method \q/2\q
_diffrn_radiation_monochromator graphite
_diffrn_radiation_source 'X-ray tube'
_diffrn_radiation_type 'Mo K\a'
_diffrn_radiation_wavelength 0.71073
_diffrn_reflns_av_R_equivalents 0.014
_diffrn_reflns_av_sigmaI/netI 0.0337
_diffrn_reflns_limit_h_max 12
_diffrn_reflns_limit_h_min -13
_diffrn_reflns_limit_k_max 15
_diffrn_reflns_limit_k_min 0
_diffrn_reflns_limit_l_max 16
_diffrn_reflns_limit_l_min 0
_diffrn_reflns_number 3650
_diffrn_reflns_theta_full 26.90
_diffrn_reflns_theta_max 26.90
_diffrn_reflns_theta_min 2.10
_diffrn_standards_decay_% 1.0
_diffrn_standards_interval_time 120
_diffrn_standards_number 3
_exptl_absorpt_coefficient_mu 4.997
_exptl_absorpt_correction_T_max 0.3523
_exptl_absorpt_correction_T_min 0.1996
_exptl_absorpt_correction_type gaussian
_exptl_absorpt_process_details 'ABSO in NRCVAX (Gabe et al., 1989)'
_exptl_crystal_colour red
_exptl_crystal_density_diffrn 1.788
_exptl_crystal_density_method 'not measured'
_exptl_crystal_description plate
_exptl_crystal_F_000 840
_exptl_crystal_size_max 0.42
_exptl_crystal_size_mid 0.40
_exptl_crystal_size_min 0.26
_refine_diff_density_max 0.665
_refine_diff_density_min -1.178
_refine_ls_extinction_method none
_refine_ls_goodness_of_fit_ref 1.073
_refine_ls_hydrogen_treatment constr
_refine_ls_matrix_type full
_refine_ls_number_parameters 292
_refine_ls_number_reflns 3509
_refine_ls_number_restraints 373
_refine_ls_restrained_S_all 1.095
_refine_ls_R_factor_all 0.0807
_refine_ls_R_factor_gt 0.0488
_refine_ls_shift/su_max 0.000
_refine_ls_shift/su_mean 0.000
_refine_ls_structure_factor_coef Fsqd
_refine_ls_weighting_details 'w=1/[\s^2^(Fo^2^)+(0.0742P)^2^+1.5764P] where P=(Fo^2^+2Fc^2^)/3'
_refine_ls_weighting_scheme calc
_refine_ls_wR_factor_gt 0.1332
_refine_ls_wR_factor_ref 0.1431
_reflns_number_gt 2404
_reflns_number_total 3509
_reflns_threshold_expression >2\s(I)
_cod_data_source_file b306776a.txt
_cod_data_source_block 2
_cod_depositor_comments
;
The following automatic conversions were performed:
'_exptl_absorpt_correction_type' value 'Gaussian' changed to 'gaussian'
according to '/home/saulius/struct/CIF-dictionaries/cif_core.dic'
dictionary named 'cif_core.dic' version 2.4.1 from 2010-06-29.

Automatic conversion script
Id: cif_fix_enum 1527 2010-12-29 10:47:43Z saulius 
;
_cod_original_cell_volume 1612.7(2)
_cod_original_sg_symbol_H-M 'P 21/n'
_cod_database_code 7013363

loop_
_symmetry_equiv_pos_as_xyz
'x, y, z'
'-x+1/2, y+1/2, -z+1/2'
'-x, -y, -z'
'x-1/2, -y-1/2, z-1/2'

loop_
_atom_site_label
_atom_site_type_symbol
_atom_site_fract_x
_atom_site_fract_y
_atom_site_fract_z
_atom_site_U_iso_or_equiv
_atom_site_adp_type
_atom_site_occupancy
_atom_site_calc_flag
_atom_site_refinement_flags
_atom_site_disorder_assembly
_atom_site_disorder_group
Fe1 Fe -0.15686(7) 0.30979(6) 0.70969(6) 0.0450(2) Uani 1 d . . .
C1 C -0.1003(6) 0.2171(5) 0.8206(5) 0.0595(14) Uani 1 d U . .
O1 O -0.0622(5) 0.1605(4) 0.8929(4) 0.0866(14) Uani 1 d U . .
C2 C -0.2432(6) 0.2088(5) 0.6152(6) 0.0617(15) Uani 1 d U . .
O2 O -0.3034(6) 0.1456(4) 0.5518(4) 0.0915(15) Uani 1 d U . .
C11 C -0.1307(16) 0.480(2) 0.6852(15) 0.071(6) Uani 0.50 d PDU A 1
C12 C -0.1364(15) 0.4615(18) 0.7875(11) 0.062(5) Uani 0.50 d PDU A 1
C13 C -0.2615(18) 0.4136(15) 0.7742(12) 0.061(5) Uani 0.50 d PDU A 1
C14 C -0.3343(11) 0.4041(14) 0.6618(14) 0.062(4) Uani 0.50 d PDU A 1
C15 C -0.2535(18) 0.4440(16) 0.6075(9) 0.066(4) Uani 0.50 d PDU A 1
C21 C -0.1059(12) 0.4698(19) 0.7697(14) 0.062(5) Uani 0.50 d PDU A 2
C22 C -0.1976(17) 0.4225(13) 0.8115(9) 0.059(4) Uani 0.50 d PDU A 2
C23 C -0.3154(13) 0.3965(13) 0.7236(16) 0.066(5) Uani 0.50 d PDU A 2
C24 C -0.2956(15) 0.4278(16) 0.6277(10) 0.068(5) Uani 0.50 d PDU A 2
C25 C -0.1669(19) 0.474(2) 0.6570(14) 0.062(4) Uani 0.50 d PDU A 2
B1 B 0.1884(7) 0.1123(6) 0.5750(7) 0.083(3) Uani 0.811(3) d PDU B 3
B2 B 0.0480(6) 0.2019(5) 0.5470(5) 0.057(2) Uani 0.811(3) d PDU B 3
B3 B 0.1157(7) 0.1237(6) 0.6767(6) 0.072(3) Uani 0.811(3) d PDU B 3
B4 B 0.2969(8) 0.1254(7) 0.7129(6) 0.101(4) Uani 0.811(3) d PDU B 3
B5 B 0.3357(7) 0.1974(7) 0.6135(7) 0.078(3) Uani 0.811(3) d PDU B 3
B6 B 0.1851(6) 0.2441(6) 0.5110(5) 0.046(2) Uani 0.811(3) d PDU B 3
As7 As 0.04595(10) 0.29107(9) 0.68394(9) 0.0440(3) Uani 0.811(3) d PDU B 3
As8 As 0.23558(10) 0.21422(16) 0.82104(8) 0.1269(7) Uani 0.762(2) d PDU B 3
B9 B 0.3604(8) 0.2668(9) 0.7370(6) 0.103(4) Uani 0.811(3) d PDU B 3
B10 B 0.2829(7) 0.3388(7) 0.6094(6) 0.063(2) Uani 0.811(3) d PDU B 3
B11 As 0.0979(5) 0.3536(4) 0.5536(4) 0.0850(18) Uani 0.171(2) d PDU B 3
B1A B 0.3372(13) 0.2070(14) 0.7320(19) 0.059(8) Uiso 0.189(3) d PDU B 4
B2A B 0.2113(12) 0.3082(12) 0.7258(16) 0.066(8) Uiso 0.189(3) d PDU B 4
B3A B 0.1827(11) 0.1644(10) 0.7453(11) 0.056(7) Uiso 0.189(3) d PDU B 4
B4A B 0.2578(11) 0.0814(15) 0.6695(18) 0.055(8) Uiso 0.189(3) d PDU B 4
B5A B 0.319(2) 0.177(2) 0.595(2) 0.080(11) Uiso 0.189(3) d PDU B 4
B6A B 0.299(2) 0.3164(19) 0.633(2) 0.061(10) Uiso 0.189(3) d PDU B 4
As7A As 0.0078(4) 0.2544(4) 0.6438(4) 0.0426(9) Uani 0.189(3) d PDU B 4
As8A As 0.0463(4) 0.0630(3) 0.6207(3) 0.0714(15) Uani 0.189(3) d PDU B 4
B9A B 0.167(2) 0.101(3) 0.5274(16) 0.094(15) Uiso 0.189(3) d PDU B 4
B10A B 0.165(4) 0.250(3) 0.527(3) 0.074(11) Uiso 0.189(3) d PDU B 4
B11A B 0.1303(18) 0.369(2) 0.595(2) 0.069(12) Uiso 0.189(3) d PDU B 4
H11 H -0.0590 0.5095 0.6708 0.085 Uiso 0.50 calc PR A 1
H12 H -0.0693 0.4781 0.8530 0.075 Uiso 0.50 calc PR A 1
H13 H -0.2908 0.3922 0.8291 0.074 Uiso 0.50 calc PR A 1
H14 H -0.4204 0.3763 0.6300 0.074 Uiso 0.50 calc PR A 1
H15 H -0.2764 0.4467 0.5332 0.080 Uiso 0.50 calc PR A 1
H21 H -0.0202 0.4943 0.8099 0.075 Uiso 0.50 calc PR A 2
H22 H -0.1830 0.4105 0.8839 0.071 Uiso 0.50 calc PR A 2
H23 H -0.3922 0.3647 0.7278 0.079 Uiso 0.50 calc PR A 2
H24 H -0.3568 0.4194 0.5578 0.082 Uiso 0.50 calc PR A 2
H25 H -0.1286 0.5015 0.6097 0.074 Uiso 0.50 calc PR A 2
H1 H 0.1793 0.0340 0.5310 0.100 Uiso 0.811(3) calc PR B 3
H2 H -0.0495 0.1779 0.4874 0.069 Uiso 0.811(3) calc PR B 3
H3 H 0.0592 0.0546 0.6931 0.086 Uiso 0.811(3) calc PR B 3
H4 H 0.3583 0.0544 0.7539 0.121 Uiso 0.811(3) calc PR B 3
H5 H 0.4233 0.1735 0.5941 0.093 Uiso 0.811(3) calc PR B 3
H6 H 0.1779 0.2483 0.4265 0.055 Uiso 0.811(3) calc PR B 3
H1A H 0.4337 0.2044 0.7995 0.071 Uiso 0.189(3) calc PR B 4
H2A H 0.2283 0.3648 0.7941 0.080 Uiso 0.189(3) calc PR B 4
H3A H 0.1832 0.1393 0.8249 0.068 Uiso 0.189(3) calc PR B 4
H4A H 0.3092 0.0029 0.6999 0.066 Uiso 0.189(3) calc PR B 4
H5A H 0.4031 0.1605 0.5688 0.096 Uiso 0.189(3) calc PR B 4
H6A H 0.3736 0.3777 0.6315 0.073 Uiso 0.189(3) calc PR B 4

loop_
_atom_site_aniso_label
_atom_site_aniso_U_11
_atom_site_aniso_U_22
_atom_site_aniso_U_33
_atom_site_aniso_U_23
_atom_site_aniso_U_13
_atom_site_aniso_U_12
Fe1 0.0431(4) 0.0433(4) 0.0594(5) -0.0017(3) 0.0313(4) -0.0017(3)
C1 0.063(4) 0.061(3) 0.067(4) 0.002(3) 0.038(3) -0.005(3)
O1 0.090(4) 0.100(3) 0.081(3) 0.030(3) 0.044(3) 0.003(3)
C2 0.063(4) 0.049(3) 0.079(4) -0.001(3) 0.033(3) -0.001(3)
O2 0.101(4) 0.073(3) 0.091(4) -0.023(3) 0.023(3) -0.019(3)
C11 0.080(11) 0.039(8) 0.097(12) 0.009(9) 0.038(9) -0.001(8)
C12 0.064(9) 0.058(8) 0.082(9) -0.010(7) 0.046(8) -0.017(8)
C13 0.060(12) 0.060(9) 0.086(12) -0.004(10) 0.053(10) 0.003(10)
C14 0.054(8) 0.061(8) 0.078(11) 0.001(9) 0.034(8) 0.011(6)
C15 0.068(11) 0.048(7) 0.098(10) 0.012(7) 0.049(9) 0.007(8)
C21 0.067(8) 0.050(7) 0.100(11) -0.019(7) 0.066(8) -0.027(6)
C22 0.067(10) 0.049(7) 0.081(9) -0.021(7) 0.051(8) -0.011(8)
C23 0.046(9) 0.060(8) 0.098(14) -0.013(12) 0.035(10) 0.000(7)
C24 0.063(11) 0.068(12) 0.085(10) 0.007(9) 0.040(8) 0.020(9)
C25 0.064(9) 0.046(8) 0.097(10) 0.001(9) 0.056(9) 0.000(8)
B1 0.092(7) 0.050(5) 0.143(11) 0.005(6) 0.085(7) 0.017(4)
B2 0.049(4) 0.080(5) 0.050(4) -0.020(4) 0.026(3) -0.005(4)
B3 0.063(5) 0.058(5) 0.109(8) 0.010(5) 0.048(6) 0.005(4)
B4 0.067(6) 0.136(10) 0.117(9) 0.074(8) 0.052(6) 0.064(7)
B5 0.047(5) 0.115(8) 0.087(7) 0.031(6) 0.043(5) 0.039(5)
B6 0.034(4) 0.065(5) 0.047(4) -0.008(3) 0.026(3) 0.009(3)
As7 0.0390(5) 0.0526(5) 0.0484(5) -0.0022(4) 0.0252(4) -0.0014(4)
As8 0.0484(6) 0.281(2) 0.0526(6) 0.0588(8) 0.0195(4) 0.0146(8)
B9 0.049(5) 0.207(13) 0.054(5) 0.029(7) 0.021(4) -0.019(7)
B10 0.051(5) 0.100(7) 0.044(5) 0.001(5) 0.022(4) -0.011(5)
B11 0.083(3) 0.107(4) 0.089(4) -0.017(3) 0.059(3) -0.012(3)
As7A 0.0358(19) 0.043(2) 0.055(2) 0.0024(16) 0.0234(18) 0.0017(14)
As8A 0.089(3) 0.046(2) 0.102(3) -0.0007(18) 0.062(3) 0.0003(17)

loop_
_atom_type_symbol
_atom_type_description
_atom_type_scat_dispersion_real
_atom_type_scat_dispersion_imag
_atom_type_scat_source
C C 0.0033 0.0016 'International Tables Vol C Tables 4.2.6.8 and 6.1.1.4'
H H 0.0000 0.0000 'International Tables Vol C Tables 4.2.6.8 and 6.1.1.4'
As As 0.0499 2.0058 'International Tables Vol C Tables 4.2.6.8 and 6.1.1.4'
B B 0.0013 0.0007 'International Tables Vol C Tables 4.2.6.8 and 6.1.1.4'
Fe Fe 0.3463 0.8444 'International Tables Vol C Tables 4.2.6.8 and 6.1.1.4'
O O 0.0106 0.0060 'International Tables Vol C Tables 4.2.6.8 and 6.1.1.4'

loop_
_geom_angle_atom_site_label_1
_geom_angle_atom_site_label_2
_geom_angle_atom_site_label_3
_geom_angle
_geom_angle_site_symmetry_1
_geom_angle_site_symmetry_3
_geom_angle_publ_flag
C2 Fe1 C1 95.1(3) . . no
C2 Fe1 C23 100.3(5) . . no
C1 Fe1 C23 107.0(6) . . no
C2 Fe1 C13 119.6(6) . . no
C1 Fe1 C13 96.5(4) . . no
C23 Fe1 C13 20.7(4) . . no
C2 Fe1 C24 90.5(5) . . no
C1 Fe1 C24 147.1(6) . . no
C23 Fe1 C24 40.2(3) . . no
C13 Fe1 C24 53.4(5) . . no
C2 Fe1 C22 137.9(5) . . no
C1 Fe1 C22 87.8(4) . . no
C23 Fe1 C22 39.9(3) . . no
C13 Fe1 C22 19.3(4) . . no
C24 Fe1 C22 67.1(4) . . no
C2 Fe1 C12 154.6(5) . . no
C1 Fe1 C12 101.6(5) . . no
C23 Fe1 C12 56.6(5) . . no
C13 Fe1 C12 39.9(4) . . no
C24 Fe1 C12 65.2(6) . . no
C22 Fe1 C12 26.5(5) . . no
C2 Fe1 C21 156.1(6) . . no
C1 Fe1 C21 107.7(6) . . no
C23 Fe1 C21 66.7(4) . . no
C13 Fe1 C21 52.0(5) . . no
C24 Fe1 C21 66.5(5) . . no
C22 Fe1 C21 39.7(3) . . no
C12 Fe1 C21 13.2(5) . . no
C2 Fe1 C25 117.9(6) . . no
C1 Fe1 C25 146.8(6) . . no
C23 Fe1 C25 66.6(5) . . no
C13 Fe1 C25 66.0(6) . . no
C24 Fe1 C25 39.5(4) . . no
C22 Fe1 C25 66.4(5) . . no
C12 Fe1 C25 46.7(6) . . no
C21 Fe1 C25 39.2(4) . . no
C2 Fe1 C14 88.5(4) . . no
C1 Fe1 C14 126.3(5) . . no
C23 Fe1 C14 21.4(4) . . no
C13 Fe1 C14 39.7(3) . . no
C24 Fe1 C14 21.3(4) . . no
C22 Fe1 C14 57.5(4) . . no
C12 Fe1 C14 66.1(4) . . no
C21 Fe1 C14 72.4(6) . . no
C25 Fe1 C14 57.0(5) . . no
C2 Fe1 C11 129.0(6) . . no
C1 Fe1 C11 135.8(6) . . no
C23 Fe1 C11 71.3(6) . . no
C13 Fe1 C11 66.2(5) . . no
C24 Fe1 C11 50.1(6) . . no
C22 Fe1 C11 62.2(6) . . no
C12 Fe1 C11 39.1(4) . . no
C21 Fe1 C11 29.3(6) . . no
C25 Fe1 C11 12.0(6) . . no
C14 Fe1 C11 65.4(5) . . no
C2 Fe1 C15 93.7(5) . . no
C1 Fe1 C15 162.3(4) . . no
C23 Fe1 C15 56.1(4) . . no
C13 Fe1 C15 65.8(4) . . no
C24 Fe1 C15 17.3(4) . . no
C22 Fe1 C15 75.4(5) . . no
C12 Fe1 C15 65.5(5) . . no
C21 Fe1 C15 62.5(7) . . no
C25 Fe1 C15 27.1(6) . . no
C14 Fe1 C15 38.5(3) . . no
C11 Fe1 C15 39.0(4) . . no
O1 C1 Fe1 178.0(6) . . no
O2 C2 Fe1 177.5(6) . . no
C12 C11 C15 107.8(6) . . no
C12 C11 Fe1 69.1(8) . . no
C15 C11 Fe1 71.2(10) . . no
C11 C12 C13 108.3(6) . . no
C11 C12 Fe1 71.8(9) . . no
C13 C12 Fe1 69.6(8) . . no
C12 C13 C14 107.5(5) . . no
C12 C13 Fe1 70.6(9) . . no
C14 C13 Fe1 71.8(8) . . no
C15 C14 C13 107.9(6) . . no
C15 C14 Fe1 71.5(10) . . no
C13 C14 Fe1 68.4(8) . . no
C14 C15 C11 108.3(6) . . no
C14 C15 Fe1 70.0(10) . . no
C11 C15 Fe1 69.8(11) . . no
C25 C21 C22 108.1(6) . . no
C25 C21 Fe1 70.4(9) . . no
C22 C21 Fe1 69.6(8) . . no
C23 C22 C21 107.8(6) . . no
C23 C22 Fe1 69.5(8) . . no
C21 C22 Fe1 70.7(9) . . no
C22 C23 C24 107.8(6) . . no
C22 C23 Fe1 70.5(8) . . no
C24 C23 Fe1 70.1(8) . . no
C25 C24 C23 107.8(6) . . no
C25 C24 Fe1 71.2(11) . . no
C23 C24 Fe1 69.8(8) . . no
C21 C25 C24 108.4(5) . . no
C21 C25 Fe1 70.4(9) . . no
C24 C25 Fe1 69.3(10) . . no
B2 B1 B4 110.4(5) . . no
B2 B1 B3 63.0(3) . . no
B4 B1 B3 61.3(4) . . no
B2 B1 B5 107.5(4) . . no
B4 B1 B5 58.5(4) . . no
B3 B1 B5 108.5(5) . . no
B2 B1 B6 59.5(3) . . no
B4 B1 B6 107.5(5) . . no
B3 B1 B6 110.4(5) . . no
B5 B1 B6 59.6(3) . . no
B6 B2 B1 60.8(3) . . no
B6 B2 B3 108.1(4) . . no
B1 B2 B3 58.8(3) . . no
B6 B2 B11 59.3(3) . . no
B1 B2 B11 111.9(4) . . no
B3 B2 B11 115.8(4) . . no
B6 B2 As7 110.5(4) . . no
B1 B2 As7 113.5(4) . . no
B3 B2 As7 65.6(3) . . no
B11 B2 As7 63.9(2) . . no
B1 B3 B4 59.2(3) . . no
B1 B3 B2 58.2(3) . . no
B4 B3 B2 105.1(4) . . no
B1 B3 As7 110.9(4) . . no
B4 B3 As7 109.2(4) . . no
B2 B3 As7 62.9(3) . . no
B1 B3 As8 115.1(4) . . no
B4 B3 As8 61.9(3) . . no
B2 B3 As8 117.9(4) . . no
As7 B3 As8 66.2(2) . . no
B5 B4 B1 61.0(4) . . no
B5 B4 B9 59.5(4) . . no
B1 B4 B9 109.1(5) . . no
B5 B4 B3 109.0(5) . . no
B1 B4 B3 59.4(3) . . no
B9 B4 B3 110.5(5) . . no
B5 B4 As8 118.9(5) . . no
B1 B4 As8 120.2(4) . . no
B9 B4 As8 65.5(3) . . no
B3 B4 As8 67.5(3) . . no
B4 B5 B9 62.3(4) . . no
B4 B5 B6 109.7(5) . . no
B9 B5 B6 110.4(5) . . no
B4 B5 B10 109.7(5) . . no
B9 B5 B10 61.2(4) . . no
B6 B5 B10 59.2(3) . . no
B4 B5 B1 60.5(4) . . no
B9 B5 B1 110.9(5) . . no
B6 B5 B1 60.3(3) . . no
B10 B5 B1 107.6(4) . . no
B10 B6 B2 108.3(5) . . no
B10 B6 B5 60.6(3) . . no
B2 B6 B5 108.1(4) . . no
B10 B6 B1 108.5(5) . . no
B2 B6 B1 59.7(3) . . no
B5 B6 B1 60.1(3) . . no
B10 B6 B11 62.2(3) . . no
B2 B6 B11 63.8(3) . . no
B5 B6 B11 114.5(4) . . no
B1 B6 B11 114.8(4) . . no
B2 As7 B11 53.1(2) . . no
B2 As7 B3 51.5(2) . . no
B11 As7 B3 95.7(2) . . no
B2 As7 Fe1 118.28(18) . . no
B11 As7 Fe1 127.85(15) . . no
B3 As7 Fe1 116.83(19) . . no
B2 As7 As8 100.87(19) . . no
B11 As7 As8 111.00(15) . . no
B3 As7 As8 57.09(19) . . no
Fe1 As7 As8 120.72(5) . . no
B4 As8 B9 51.4(3) . . no
B4 As8 B3 50.7(3) . . no
B9 As8 B3 88.3(3) . . no
B4 As8 As7 93.9(2) . . no
B9 As8 As7 90.4(3) . . no
B3 As8 As7 56.71(17) . . no
B5 B9 B10 59.9(3) . . no
B5 B9 B4 58.2(4) . . no
B10 B9 B4 105.6(5) . . no
B5 B9 As8 115.6(5) . . no
B10 B9 As8 118.1(5) . . no
B4 B9 As8 63.1(3) . . no
B6 B10 B5 60.2(3) . . no
B6 B10 B9 109.2(5) . . no
B5 B10 B9 58.9(4) . . no
B6 B10 B11 60.3(3) . . no
B5 B10 B11 112.5(4) . . no
B9 B10 B11 118.8(5) . . no
B6 B11 B10 57.4(3) . . no
B6 B11 B2 56.9(3) . . no
B10 B11 B2 99.6(4) . . no
B6 B11 As7 107.9(3) . . no
B10 B11 As7 101.2(4) . . no
B2 B11 As7 63.0(2) . . no
B4A B1A B5A 59.9(5) . . no
B4A B1A B2A 109.3(7) . . no
B5A B1A B2A 106.5(7) . . no
B4A B1A B6A 109.8(7) . . no
B5A B1A B6A 59.9(5) . . no
B2A B1A B6A 59.8(5) . . no
B4A B1A B3A 60.2(5) . . no
B5A B1A B3A 105.8(7) . . no
B2A B1A B3A 59.9(5) . . no
B6A B1A B3A 107.7(7) . . no
B11A B2A B6A 60.4(5) . . no
B11A B2A B3A 119.0(9) . . no
B6A B2A B3A 108.1(8) . . no
B11A B2A B1A 114.5(8) . . no
B6A B2A B1A 60.1(5) . . no
B3A B2A B1A 60.1(5) . . no
B11A B2A As7A 65.5(5) . . no
B6A B2A As7A 110.7(8) . . no
B3A B2A As7A 65.7(4) . . no
B1A B2A As7A 115.0(7) . . no
B2A B3A B4A 108.9(8) . . no
B2A B3A B1A 60.0(5) . . no
B4A B3A B1A 59.6(5) . . no
B2A B3A As8A 122.8(7) . . no
B4A B3A As8A 64.5(4) . . no
B1A B3A As8A 118.7(7) . . no
B2A B3A As7A 65.1(4) . . no
B4A B3A As7A 113.1(8) . . no
B1A B3A As7A 114.5(7) . . no
As8A B3A As7A 67.2(3) . . no
B5A B4A B1A 60.1(5) . . no
B5A B4A B9A 60.0(5) . . no
B1A B4A B9A 111.0(8) . . no
B5A B4A B3A 106.0(8) . . no
B1A B4A B3A 60.2(5) . . no
B9A B4A B3A 109.3(10) . . no
B5A B4A As8A 117.3(8) . . no
B1A B4A As8A 120.4(7) . . no
B9A B4A As8A 65.4(5) . . no
B3A B4A As8A 65.7(4) . . no
B4A B5A B1A 60.0(5) . . no
B4A B5A B9A 60.3(5) . . no
B1A B5A B9A 111.1(8) . . no
B4A B5A B6A 110.1(7) . . no
B1A B5A B6A 60.2(5) . . no
B9A B5A B6A 116.1(10) . . no
B4A B5A B10A 98.2(16) . . no
B1A B5A B10A 98.8(14) . . no
B9A B5A B10A 60.0(5) . . no
B6A B5A B10A 59.9(5) . . no
B10A B6A B5A 60.1(5) . . no
B10A B6A B2A 92.6(16) . . no
B5A B6A B2A 106.6(7) . . no
B10A B6A B1A 98.7(14) . . no
B5A B6A B1A 59.8(5) . . no
B2A B6A B1A 60.1(5) . . no
B10A B6A B11A 60.0(5) . . no
B5A B6A B11A 117.2(9) . . no
B2A B6A B11A 59.7(5) . . no
B1A B6A B11A 113.9(7) . . no
B2A As7A B11A 49.1(3) . . no
B2A As7A B3A 49.2(3) . . no
B11A As7A B3A 91.4(5) . . no
B2A As7A Fe1 119.2(6) . . no
B11A As7A Fe1 123.6(8) . . no
B3A As7A Fe1 120.8(5) . . no
B2A As7A As8A 99.6(4) . . no
B11A As7A As8A 115.4(8) . . no
B3A As7A As8A 56.1(3) . . no
Fe1 As7A As8A 121.00(18) . . no
B4A As8A B9A 49.8(4) . . no
B4A As8A B3A 49.7(3) . . no
B9A As8A B3A 86.4(6) . . no
B4A As8A As7A 94.2(5) . . no
B9A As8A As7A 91.9(11) . . no
B3A As8A As7A 56.7(3) . . no
B5A B9A B10A 60.1(5) . . no
B5A B9A B4A 59.7(5) . . no
B10A B9A B4A 97.8(16) . . no
B5A B9A As8A 116.5(8) . . no
B10A B9A As8A 102(3) . . no
B4A B9A As8A 64.8(5) . . no
B6A B10A B9A 116.1(10) . . no
B6A B10A B5A 60.0(5) . . no
B9A B10A B5A 59.9(5) . . no
B6A B10A B11A 60.3(5) . . no
B9A B10A B11A 143(4) . . no
B5A B10A B11A 117.4(9) . . no
B2A B11A B10A 92.5(15) . . no
B2A B11A B6A 59.9(5) . . no
B10A B11A B6A 59.7(5) . . no
B2A B11A As7A 65.4(5) . . no
B10A B11A As7A 84(2) . . no
B6A B11A As7A 110.3(7) . . no

loop_
_geom_bond_atom_site_label_1
_geom_bond_atom_site_label_2
_geom_bond_distance
_geom_bond_site_symmetry_2
_geom_bond_publ_flag
Fe1 C2 1.759(6) . no
Fe1 C1 1.778(7) . no
Fe1 C23 2.064(15) . no
Fe1 C13 2.067(15) . no
Fe1 C24 2.068(15) . no
Fe1 C22 2.077(14) . no
Fe1 C12 2.08(2) . no
Fe1 C21 2.09(2) . no
Fe1 C25 2.09(2) . no
Fe1 C14 2.112(15) . no
Fe1 C11 2.11(2) . no
Fe1 C15 2.132(17) . no
Fe1 As7 2.3336(14) . no
Fe1 As7A 2.337(5) . no
C1 O1 1.130(7) . no
C2 O2 1.149(7) . no
C11 C12 1.403(9) . no
C11 C15 1.417(9) . no
C12 C13 1.414(9) . no
C13 C14 1.421(9) . no
C14 C15 1.400(8) . no
C21 C25 1.405(9) . no
C21 C22 1.415(8) . no
C22 C23 1.414(9) . no
C23 C24 1.419(9) . no
C24 C25 1.406(9) . no
B1 B2 1.784(8) . no
B1 B4 1.791(9) . no
B1 B3 1.794(8) . no
B1 B5 1.799(8) . no
B1 B6 1.804(8) . no
B2 B6 1.780(7) . no
B2 B3 1.870(8) . no
B2 B11 1.906(7) . no
B2 As7 2.125(6) . no
B3 B4 1.828(8) . no
B3 As7 2.174(6) . no
B3 As8 2.183(7) . no
B4 B5 1.755(8) . no
B4 B9 1.827(9) . no
B4 As8 2.084(7) . no
B5 B9 1.779(9) . no
B5 B6 1.790(8) . no
B5 B10 1.798(8) . no
B6 B10 1.772(8) . no
B6 B11 1.827(7) . no
As7 B11 2.143(4) . no
As7 As8 2.3789(14) . no
As8 B9 2.128(7) . no
B9 B10 1.821(8) . no
B10 B11 1.861(7) . no
B1A B4A 1.794(10) . no
B1A B5A 1.797(11) . no
B1A B2A 1.804(10) . no
B1A B6A 1.804(10) . no
B1A B3A 1.805(10) . no
B2A B11A 1.796(10) . no
B2A B6A 1.800(11) . no
B2A B3A 1.802(10) . no
B2A As7A 2.160(10) . no
B3A B4A 1.805(10) . no
B3A As8A 2.156(10) . no
B3A As7A 2.170(10) . no
B4A B5A 1.793(11) . no
B4A B9A 1.804(11) . no
B4A As8A 2.135(10) . no
B5A B9A 1.798(11) . no
B5A B6A 1.799(11) . no
B5A B10A 1.801(11) . no
B6A B10A 1.797(11) . no
B6A B11A 1.808(10) . no
As7A B11A 2.161(10) . no
As7A As8A 2.393(5) . no
As8A B9A 2.146(10) . no
B9A B10A 1.801(11) . no
B10A B11A 1.802(11) . no
